data_4348290
loop_
_publ_author_name
'Ding, Xue-Hua'
'Wang, Shi'
'Li, Yong-Hua'
'Huang, Wei'

_publ_section_title
;
 Inorganic anion-assisted supramolecular assemblies of bent dipyridines:
 effects of anionic geometries on hydrogen-bonding networks
;
_journal_issue 3
_journal_name_full 'Inorganic Chemistry Frontiers'
_journal_page_first 263
_journal_paper_doi 10.1039/C4QI00125G
_journal_volume 2
_journal_year 2015
_chemical_formula_moiety '2(C12 H9 N4 O), 2(F6 P), H2 O'
_chemical_formula_sum 'C24 H20 F12 N8 O3 P2'
_chemical_formula_weight 758.42
_space_group_IT_number 2
_space_group_name_Hall '-P 1'
_space_group_name_H-M_alt 'P -1'
_symmetry_cell_setting triclinic
_symmetry_space_group_name_Hall '-P 1'
_symmetry_space_group_name_H-M 'P -1'
_atom_sites_solution_hydrogens geom
_atom_sites_solution_primary direct
_atom_sites_solution_secondary difmap
_audit_creation_method SHELXL-97
_audit_update_record
;
2014-05-19 deposited with the CCDC.
2015-01-14 downloaded from the CCDC.
;
_cell_angle_alpha 73.30(3)
_cell_angle_beta 76.73(3)
_cell_angle_gamma 80.13(3)
_cell_formula_units_Z 2
_cell_length_a 10.491(2)
_cell_length_b 10.784(2)
_cell_length_c 14.359(3)
_cell_measurement_reflns_used 13015
_cell_measurement_temperature 293(2)
_cell_measurement_theta_max 25.0
_cell_measurement_theta_min 3.0
_cell_volume 1504.7(6)
_computing_cell_refinement 'Bruker SMART'
_computing_data_collection 'Bruker SMART'
_computing_data_reduction 'Bruker SAINT'
_computing_molecular_graphics 'Bruker SHELXTL'
_computing_publication_material 'Bruker SHELXTL'
_computing_structure_refinement 'SHELXL-97 (Sheldrick, 1997)'
_computing_structure_solution 'SHELXS-97 (Sheldrick, 1990)'
_diffrn_ambient_temperature 293(2)
_diffrn_detector_area_resol_mean 8.366
_diffrn_measured_fraction_theta_full 0.998
_diffrn_measured_fraction_theta_max 0.998
_diffrn_measurement_device_type 'CCD area detector'
_diffrn_measurement_method 'phi and omega scans'
_diffrn_radiation_monochromator graphite
_diffrn_radiation_source 'fine-focus sealed tube'
_diffrn_radiation_type MoK\a
_diffrn_radiation_wavelength 0.71073
_diffrn_reflns_av_R_equivalents 0.0535
_diffrn_reflns_av_sigmaI/netI 0.0629
_diffrn_reflns_limit_h_max 12
_diffrn_reflns_limit_h_min -12
_diffrn_reflns_limit_k_max 12
_diffrn_reflns_limit_k_min -12
_diffrn_reflns_limit_l_max 17
_diffrn_reflns_limit_l_min -17
_diffrn_reflns_number 13015
_diffrn_reflns_theta_full 25.00
_diffrn_reflns_theta_max 25.00
_diffrn_reflns_theta_min 3.0
_exptl_absorpt_coefficient_mu 0.263
_exptl_absorpt_correction_T_max 0.946
_exptl_absorpt_correction_T_min 0.921
_exptl_absorpt_correction_type empirical
_exptl_absorpt_process_details 'Bruker SADABS'
_exptl_crystal_colour colorless
_exptl_crystal_density_diffrn 1.674
_exptl_crystal_density_method 'not measured'
_exptl_crystal_description rodlike
_exptl_crystal_F_000 764
_exptl_crystal_size_max 0.33
_exptl_crystal_size_mid 0.26
_exptl_crystal_size_min 0.21
_refine_diff_density_max 0.482
_refine_diff_density_min -0.468
_refine_diff_density_rms 0.067
_refine_ls_extinction_method none
_refine_ls_goodness_of_fit_ref 1.037
_refine_ls_hydrogen_treatment mixed
_refine_ls_matrix_type full
_refine_ls_number_parameters 479
_refine_ls_number_reflns 5303
_refine_ls_number_restraints 0
_refine_ls_restrained_S_all 1.037
_refine_ls_R_factor_all 0.1169
_refine_ls_R_factor_gt 0.0770
_refine_ls_shift/su_max 0.000
_refine_ls_shift/su_mean 0.000
_refine_ls_structure_factor_coef Fsqd
_refine_ls_weighting_details 'calc w=1/[\s^2^(Fo^2^)+(0.1131P)^2^+1.3698P] where P=(Fo^2^+2Fc^2^)/3'
_refine_ls_weighting_scheme calc
_refine_ls_wR_factor_gt 0.2014
_refine_ls_wR_factor_ref 0.2344
_reflns_number_gt 3404
_reflns_number_total 5303
_reflns_threshold_expression >2sigma(I)
_cod_data_source_file c4qi00125g2.cif
_cod_data_source_block 1
_cod_original_cell_volume 1504.7(5)
_cod_database_code 4348290

loop_
_symmetry_equiv_pos_as_xyz
'x, y, z'
'-x, -y, -z'

loop_
_atom_site_label
_atom_site_type_symbol
_atom_site_fract_x
_atom_site_fract_y
_atom_site_fract_z
_atom_site_U_iso_or_equiv
_atom_site_adp_type
_atom_site_occupancy
_atom_site_symmetry_multiplicity
_atom_site_calc_flag
_atom_site_refinement_flags
_atom_site_disorder_assembly
_atom_site_disorder_group
C1 C 0.5443(5) -0.0397(4) 0.3014(4) 0.0650(13) Uani 1 1 d . . .
H1 H 0.5804 -0.0655 0.3583 0.078 Uiso 1 1 calc R . .
C2 C 0.4794(6) -0.1238(5) 0.2770(4) 0.0742(15) Uani 1 1 d . . .
H2 H 0.4733 -0.2074 0.3184 0.089 Uiso 1 1 calc R . .
N1 N 0.4257(4) -0.0898(4) 0.1971(3) 0.0635(11) Uani 1 1 d . . .
C3 C 0.4355(5) 0.0295(5) 0.1360(4) 0.0646(14) Uani 1 1 d . . .
H3 H 0.3973 0.0530 0.0801 0.078 Uiso 1 1 calc R . .
C4 C 0.5003(4) 0.1176(5) 0.1535(3) 0.0581(12) Uani 1 1 d . . .
H4 H 0.5083 0.1990 0.1090 0.070 Uiso 1 1 calc R . .
C5 C 0.5540(4) 0.0846(4) 0.2382(3) 0.0470(10) Uani 1 1 d . . .
C6 C 0.6148(4) 0.1811(4) 0.2620(3) 0.0464(10) Uani 1 1 d . . .
N2 N 0.6160(4) 0.3031(4) 0.2190(3) 0.0564(10) Uani 1 1 d . . .
N3 N 0.6745(4) 0.3542(3) 0.2757(3) 0.0568(10) Uani 1 1 d . . .
C7 C 0.7041(4) 0.2575(4) 0.3474(3) 0.0455(10) Uani 1 1 d . . .
O1 O 0.6691(3) 0.1440(3) 0.3441(2) 0.0450(7) Uani 1 1 d . . .
C8 C 0.7647(4) 0.2580(4) 0.4290(3) 0.0497(10) Uani 1 1 d . . .
C9 C 0.8053(5) 0.1445(5) 0.4942(4) 0.0652(13) Uani 1 1 d . . .
H5 H 0.7960 0.0637 0.4869 0.078 Uiso 1 1 calc R . .
C10 C 0.8598(6) 0.1530(5) 0.5702(4) 0.0738(15) Uani 1 1 d . . .
H6 H 0.8862 0.0768 0.6150 0.089 Uiso 1 1 calc R . .
N4 N 0.8756(4) 0.2661(5) 0.5814(3) 0.0687(12) Uani 1 1 d . . .
H7 H 0.9092 0.2688 0.6299 0.082 Uiso 1 1 calc R . .
C11 C 0.8405(6) 0.3739(5) 0.5191(4) 0.0762(16) Uani 1 1 d . . .
H8 H 0.8550 0.4527 0.5269 0.091 Uiso 1 1 calc R . .
C12 C 0.7829(6) 0.3747(5) 0.4425(4) 0.0722(15) Uani 1 1 d . . .
H9 H 0.7563 0.4532 0.4001 0.087 Uiso 1 1 calc R . .
C13 C 0.7707(5) 0.3203(4) -0.0272(3) 0.0542(11) Uani 1 1 d . . .
H10 H 0.8219 0.2952 0.0215 0.065 Uiso 1 1 calc R . .
C14 C 0.7531(5) 0.2321(5) -0.0751(4) 0.0620(12) Uani 1 1 d . . .
H11 H 0.7932 0.1469 -0.0582 0.074 Uiso 1 1 calc R . .
N5 N 0.6801(4) 0.2660(4) -0.1449(3) 0.0621(11) Uani 1 1 d . . .
H12 H 0.6676 0.2088 -0.1720 0.075 Uiso 1 1 calc R . .
C15 C 0.6263(5) 0.3889(5) -0.1727(4) 0.0649(13) Uani 1 1 d . . .
H13 H 0.5781 0.4120 -0.2232 0.078 Uiso 1 1 calc R . .
C16 C 0.6400(5) 0.4822(5) -0.1291(3) 0.0576(12) Uani 1 1 d . . .
H14 H 0.6025 0.5676 -0.1500 0.069 Uiso 1 1 calc R . .
C17 C 0.7111(4) 0.4464(4) -0.0530(3) 0.0475(10) Uani 1 1 d . . .
C18 C 0.7150(4) 0.5411(4) 0.0006(3) 0.0465(10) Uani 1 1 d . . .
N6 N 0.6334(4) 0.6444(4) 0.0062(3) 0.0551(10) Uani 1 1 d . . .
N7 N 0.6734(4) 0.7001(4) 0.0700(3) 0.0555(9) Uani 1 1 d . . .
C19 C 0.7766(4) 0.6269(4) 0.0961(3) 0.0466(10) Uani 1 1 d . . .
O2 O 0.8090(3) 0.5229(3) 0.0563(2) 0.0470(7) Uani 1 1 d . . .
C20 C 0.8559(4) 0.6437(4) 0.1623(3) 0.0484(10) Uani 1 1 d . . .
C21 C 0.9485(5) 0.5461(4) 0.2014(3) 0.0557(11) Uani 1 1 d . . .
H15 H 0.9625 0.4660 0.1863 0.067 Uiso 1 1 calc R . .
C22 C 1.0189(5) 0.5699(5) 0.2626(3) 0.0608(12) Uani 1 1 d . . .
H16 H 1.0822 0.5053 0.2878 0.073 Uiso 1 1 calc R . .
N8 N 0.9994(4) 0.6842(4) 0.2877(3) 0.0607(11) Uani 1 1 d . . .
C23 C 0.9101(5) 0.7768(5) 0.2502(4) 0.0641(13) Uani 1 1 d . . .
H17 H 0.8961 0.8553 0.2678 0.077 Uiso 1 1 calc R . .
C24 C 0.8375(5) 0.7616(5) 0.1866(3) 0.0598(12) Uani 1 1 d . . .
H18 H 0.7773 0.8291 0.1605 0.072 Uiso 1 1 calc R . .
P1 P 0.04102(14) 0.13066(13) 0.16327(10) 0.0670(4) Uani 1 1 d . . .
F1 F 0.1647(4) 0.1803(4) 0.1759(4) 0.1313(16) Uani 1 1 d . A .
F2 F -0.0823(4) 0.0801(4) 0.1470(4) 0.1313(16) Uani 1 1 d . A .
F3 F 0.1018(4) -0.0151(4) 0.2045(4) 0.1249(15) Uani 1 1 d . A .
F4 F 0.1171(7) 0.1103(6) 0.0598(4) 0.184(3) Uani 1 1 d . A 1
F5 F -0.0232(12) 0.155(2) 0.2621(10) 0.164(6) Uani 0.65(2) 1 d P A 1
F5' F -0.025(3) 0.073(3) 0.2804(14) 0.149(10) Uani 0.35(2) 1 d P A 1
F6 F -0.036(2) 0.2687(10) 0.1391(18) 0.183(8) Uani 0.65(2) 1 d P A 1
F6' F 0.0241(17) 0.263(2) 0.0848(14) 0.117(8) Uani 0.35(2) 1 d P A 1
O3 O 0.4942(13) 0.5782(12) 0.3922(10) 0.335(7) Uani 1 1 d . B 1
H19 H 0.5603 0.6043 0.4027 0.502 Uiso 1 1 d R B 1
H20 H 0.5204 0.5168 0.3637 0.502 Uiso 1 1 d R B 1
P2 P 0.28007(16) 0.25769(16) 0.45435(12) 0.0826(5) Uani 1 1 d . A 1
F9 F 0.2173(5) 0.1454(3) 0.5398(3) 0.1299(15) Uani 1 1 d . A 1
F10 F 0.2885(6) 0.3213(4) 0.5393(4) 0.1439(18) Uani 1 1 d . A 1
F11 F 0.3428(7) 0.3734(7) 0.3758(4) 0.217(3) Uani 1 1 d . A 1
F12 F 0.1455(4) 0.3379(4) 0.4467(4) 0.1408(17) Uani 1 1 d . A 1
F7 F 0.3006(19) 0.1997(16) 0.3691(9) 0.175(6) Uani 0.65(2) 1 d P A 1
F7' F 0.206(4) 0.186(3) 0.395(2) 0.178(13) Uani 0.35(2) 1 d P A 1
F8 F 0.4300(11) 0.209(2) 0.4685(10) 0.164(6) Uani 0.65(2) 1 d P A 1
F8' F 0.389(2) 0.1388(19) 0.4629(16) 0.115(7) Uani 0.35(2) 1 d P A 2

loop_
_atom_site_aniso_label
_atom_site_aniso_U_11
_atom_site_aniso_U_22
_atom_site_aniso_U_33
_atom_site_aniso_U_23
_atom_site_aniso_U_13
_atom_site_aniso_U_12
C1 0.086(3) 0.055(3) 0.069(3) -0.017(2) -0.041(3) -0.011(3)
C2 0.098(4) 0.057(3) 0.085(4) -0.024(3) -0.037(3) -0.019(3)
N1 0.067(3) 0.066(3) 0.076(3) -0.036(2) -0.028(2) -0.004(2)
C3 0.061(3) 0.088(4) 0.065(3) -0.039(3) -0.034(3) 0.000(3)
C4 0.063(3) 0.065(3) 0.058(3) -0.021(2) -0.031(2) -0.003(2)
C5 0.044(2) 0.055(3) 0.053(3) -0.025(2) -0.0194(19) -0.0024(19)
C6 0.047(2) 0.055(3) 0.046(2) -0.020(2) -0.0181(19) -0.003(2)
N2 0.072(3) 0.053(2) 0.053(2) -0.0109(18) -0.0286(19) -0.0126(19)
N3 0.075(3) 0.049(2) 0.056(2) -0.0120(18) -0.028(2) -0.0158(19)
C7 0.054(2) 0.045(2) 0.045(2) -0.0162(19) -0.0156(19) -0.0114(19)
O1 0.0522(16) 0.0458(16) 0.0463(16) -0.0153(12) -0.0222(13) -0.0071(13)
C8 0.056(3) 0.051(3) 0.052(3) -0.017(2) -0.019(2) -0.014(2)
C9 0.087(3) 0.055(3) 0.067(3) -0.015(2) -0.041(3) -0.011(3)
C10 0.101(4) 0.070(3) 0.063(3) -0.013(3) -0.043(3) -0.016(3)
N4 0.077(3) 0.093(3) 0.056(2) -0.031(2) -0.024(2) -0.027(2)
C11 0.109(4) 0.060(3) 0.078(4) -0.022(3) -0.040(3) -0.023(3)
C12 0.105(4) 0.053(3) 0.077(4) -0.016(2) -0.046(3) -0.022(3)
C13 0.066(3) 0.053(3) 0.049(3) -0.010(2) -0.023(2) -0.014(2)
C14 0.069(3) 0.063(3) 0.063(3) -0.019(2) -0.020(2) -0.016(2)
N5 0.075(3) 0.072(3) 0.056(2) -0.030(2) -0.015(2) -0.028(2)
C15 0.066(3) 0.083(4) 0.062(3) -0.030(3) -0.028(2) -0.010(3)
C16 0.065(3) 0.062(3) 0.055(3) -0.015(2) -0.031(2) -0.005(2)
C17 0.051(2) 0.052(3) 0.046(2) -0.0120(19) -0.0171(19) -0.016(2)
C18 0.054(2) 0.052(2) 0.040(2) -0.0075(18) -0.0198(19) -0.016(2)
N6 0.060(2) 0.054(2) 0.061(2) -0.0142(18) -0.0289(19) -0.0084(19)
N7 0.065(2) 0.056(2) 0.055(2) -0.0172(18) -0.0241(19) -0.0097(19)
C19 0.057(3) 0.044(2) 0.046(2) -0.0117(18) -0.016(2) -0.017(2)
O2 0.0564(17) 0.0467(16) 0.0473(16) -0.0126(13) -0.0245(13) -0.0105(13)
C20 0.061(3) 0.053(2) 0.038(2) -0.0110(18) -0.0130(19) -0.022(2)
C21 0.068(3) 0.053(3) 0.057(3) -0.016(2) -0.023(2) -0.016(2)
C22 0.069(3) 0.067(3) 0.053(3) -0.012(2) -0.026(2) -0.014(2)
N8 0.073(3) 0.077(3) 0.046(2) -0.0199(19) -0.0128(19) -0.036(2)
C23 0.086(4) 0.062(3) 0.058(3) -0.024(2) -0.021(3) -0.020(3)
C24 0.076(3) 0.056(3) 0.059(3) -0.020(2) -0.026(2) -0.013(2)
P1 0.0739(9) 0.0604(8) 0.0679(9) -0.0112(6) -0.0267(7) -0.0020(7)
F1 0.111(3) 0.138(4) 0.177(4) -0.061(3) -0.058(3) -0.026(3)
F2 0.116(3) 0.105(3) 0.183(4) 0.002(3) -0.086(3) -0.029(2)
F3 0.113(3) 0.087(3) 0.162(4) 0.001(3) -0.054(3) 0.002(2)
F4 0.277(7) 0.194(6) 0.089(3) -0.052(3) 0.011(4) -0.087(5)
F5 0.124(7) 0.255(17) 0.103(8) -0.090(10) 0.042(6) -0.004(9)
F5' 0.164(16) 0.19(2) 0.072(9) 0.018(12) -0.044(10) -0.020(15)
F6 0.224(15) 0.062(6) 0.33(2) -0.077(9) -0.210(15) 0.053(7)
F6' 0.090(10) 0.097(13) 0.124(12) 0.054(10) -0.028(8) -0.033(9)
O3 0.318(15) 0.305(15) 0.391(19) -0.063(13) -0.120(14) -0.036(12)
P2 0.0850(11) 0.0800(10) 0.0646(9) -0.0069(8) -0.0106(8) 0.0147(8)
F9 0.193(5) 0.068(2) 0.122(3) -0.011(2) -0.025(3) -0.026(3)
F10 0.202(5) 0.123(3) 0.123(4) -0.023(3) -0.046(3) -0.057(3)
F11 0.198(6) 0.233(7) 0.130(4) 0.070(4) 0.019(4) -0.055(5)
F12 0.101(3) 0.111(3) 0.198(5) -0.013(3) -0.060(3) 0.021(2)
F7 0.226(14) 0.203(12) 0.118(7) -0.109(8) -0.034(9) 0.032(11)
F7' 0.27(3) 0.143(15) 0.17(2) -0.025(14) -0.14(2) -0.05(2)
F8 0.086(6) 0.229(16) 0.137(7) -0.016(10) -0.007(5) 0.013(8)
F8' 0.083(12) 0.103(12) 0.136(12) -0.029(9) -0.008(9) 0.031(8)

loop_
_atom_type_symbol
_atom_type_description
_atom_type_scat_dispersion_real
_atom_type_scat_dispersion_imag
_atom_type_scat_source
C C 0.0033 0.0016 'International Tables Vol C Tables 4.2.6.8 and 6.1.1.4'
F F 0.0171 0.0103 'International Tables Vol C Tables 4.2.6.8 and 6.1.1.4'
N N 0.0061 0.0033 'International Tables Vol C Tables 4.2.6.8 and 6.1.1.4'
O O 0.0106 0.0060 'International Tables Vol C Tables 4.2.6.8 and 6.1.1.4'
P P 0.1023 0.0942 'International Tables Vol C Tables 4.2.6.8 and 6.1.1.4'
H H 0.0000 0.0000 'International Tables Vol C Tables 4.2.6.8 and 6.1.1.4'

loop_
_geom_angle_atom_site_label_1
_geom_angle_atom_site_label_2
_geom_angle_atom_site_label_3
_geom_angle
C2 C1 C5 118.1(4)
C2 C1 H1 121.0
C5 C1 H1 121.0
N1 C2 C1 122.6(5)
N1 C2 H2 118.7
C1 C2 H2 118.7
C2 N1 C3 119.5(4)
N1 C3 C4 121.7(4)
N1 C3 H3 119.1
C4 C3 H3 119.1
C3 C4 C5 119.4(5)
C3 C4 H4 120.3
C5 C4 H4 120.3
C4 C5 C1 118.7(4)
C4 C5 C6 120.1(4)
C1 C5 C6 121.1(4)
N2 C6 O1 113.0(3)
N2 C6 C5 128.5(4)
O1 C6 C5 118.3(4)
C6 N2 N3 106.0(3)
C7 N3 N2 106.0(3)
N3 C7 O1 112.9(3)
N3 C7 C8 128.4(4)
O1 C7 C8 118.7(4)
C7 O1 C6 102.1(3)
C12 C8 C9 118.1(4)
C12 C8 C7 119.8(4)
C9 C8 C7 122.1(4)
C10 C9 C8 118.7(4)
C10 C9 H5 120.6
C8 C9 H5 120.6
N4 C10 C9 121.8(5)
N4 C10 H6 119.1
C9 C10 H6 119.1
C11 N4 C10 120.2(4)
C11 N4 H7 119.9
C10 N4 H7 119.9
N4 C11 C12 122.0(5)
N4 C11 H8 119.0
C12 C11 H8 119.0
C11 C12 C8 119.2(5)
C11 C12 H9 120.4
C8 C12 H9 120.4
C17 C13 C14 118.8(4)
C17 C13 H10 120.6
C14 C13 H10 120.6
N5 C14 C13 121.5(5)
N5 C14 H11 119.2
C13 C14 H11 119.2
C14 N5 C15 119.9(4)
C14 N5 H12 120.0
C15 N5 H12 120.0
N5 C15 C16 121.9(4)
N5 C15 H13 119.0
C16 C15 H13 119.0
C15 C16 C17 118.6(4)
C15 C16 H14 120.7
C17 C16 H14 120.7
C13 C17 C16 119.1(4)
C13 C17 C18 121.8(4)
C16 C17 C18 119.1(4)
N6 C18 O2 112.3(3)
N6 C18 C17 127.3(4)
O2 C18 C17 120.3(4)
C18 N6 N7 106.4(3)
C19 N7 N6 106.0(3)
N7 C19 O2 113.0(3)
N7 C19 C20 127.4(4)
O2 C19 C20 119.7(4)
C19 O2 C18 102.3(3)
C24 C20 C21 119.0(4)
C24 C20 C19 118.6(4)
C21 C20 C19 122.5(4)
C22 C21 C20 118.8(4)
C22 C21 H15 120.6
C20 C21 H15 120.6
N8 C22 C21 122.2(5)
N8 C22 H16 118.9
C21 C22 H16 118.9
C23 N8 C22 118.5(4)
N8 C23 C24 122.8(4)
N8 C23 H17 118.6
C24 C23 H17 118.6
C23 C24 C20 118.7(5)
C23 C24 H18 120.7
C20 C24 H18 120.7
F5 P1 F6 74.9(16)
F5 P1 F1 86.4(6)
F6 P1 F1 94.0(6)
F5 P1 F6' 106.5(16)
F6 P1 F6' 33.4(8)
F1 P1 F6' 85.6(8)
F5 P1 F4 175.8(7)
F6 P1 F4 104.8(10)
F1 P1 F4 89.5(3)
F6' P1 F4 72.5(10)
F5 P1 F2 95.4(6)
F6 P1 F2 86.3(5)
F1 P1 F2 178.2(3)
F6' P1 F2 93.7(8)
F4 P1 F2 88.8(3)
F5 P1 F3 96.6(8)
F6 P1 F3 170.5(11)
F1 P1 F3 89.7(2)
F6' P1 F3 156.0(9)
F4 P1 F3 84.0(3)
F2 P1 F3 90.3(2)
F5 P1 F5' 30.9(10)
F6 P1 F5' 101.7(17)
F1 P1 F5' 99.6(10)
F6' P1 F5' 135.0(16)
F4 P1 F5' 151.3(12)
F2 P1 F5' 82.1(10)
F3 P1 F5' 69.0(10)
F5' F5 P1 84(2)
F5 F5' P1 65.2(15)
F6' F6 P1 73.5(14)
F6 F6' P1 73.1(14)
H19 O3 H20 109.5
F7 P2 F12 100.7(7)
F7 P2 F11 84.0(8)
F12 P2 F11 87.6(3)
F7 P2 F9 100.1(8)
F12 P2 F9 92.3(3)
F11 P2 F9 175.8(4)
F7 P2 F10 168.7(8)
F12 P2 F10 88.5(3)
F11 P2 F10 89.8(4)
F9 P2 F10 86.1(2)
F7 P2 F8 91.1(7)
F12 P2 F8 164.3(9)
F11 P2 F8 83.3(7)
F9 P2 F8 95.8(7)
F10 P2 F8 78.7(8)
F7 P2 F7' 36.3(11)
F12 P2 F7' 74.0(14)
F11 P2 F7' 106.9(11)
F9 P2 F7' 77.0(11)
F10 P2 F7' 154.9(16)
F8 P2 F7' 121.0(11)
F7' F7 P2 82.0(18)
F7 F7' P2 61.7(13)

loop_
_geom_bond_atom_site_label_1
_geom_bond_atom_site_label_2
_geom_bond_distance
C1 C2 1.382(6)
C1 C5 1.391(6)
C1 H1 0.9300
C2 N1 1.324(6)
C2 H2 0.9300
N1 C3 1.339(6)
C3 C4 1.366(6)
C3 H3 0.9300
C4 C5 1.386(6)
C4 H4 0.9300
C5 C6 1.462(5)
C6 N2 1.283(5)
C6 O1 1.355(5)
N2 N3 1.396(5)
N3 C7 1.290(5)
C7 O1 1.352(5)
C7 C8 1.457(5)
C8 C12 1.378(6)
C8 C9 1.380(6)
C9 C10 1.374(6)
C9 H5 0.9300
C10 N4 1.318(6)
C10 H6 0.9300
N4 C11 1.301(6)
N4 H7 0.8600
C11 C12 1.369(6)
C11 H8 0.9300
C12 H9 0.9300
C13 C17 1.380(6)
C13 C14 1.381(6)
C13 H10 0.9300
C14 N5 1.330(6)
C14 H11 0.9300
N5 C15 1.333(6)
N5 H12 0.8600
C15 C16 1.370(6)
C15 H13 0.9300
C16 C17 1.390(6)
C16 H14 0.9300
C17 C18 1.455(5)
C18 N6 1.293(5)
C18 O2 1.362(4)
N6 N7 1.399(5)
N7 C19 1.288(5)
C19 O2 1.359(5)
C19 C20 1.465(5)
C20 C24 1.383(6)
C20 C21 1.388(6)
C21 C22 1.370(6)
C21 H15 0.9300
C22 N8 1.350(6)
C22 H16 0.9300
N8 C23 1.329(6)
C23 C24 1.374(6)
C23 H17 0.9300
C24 H18 0.9300
P1 F5 1.500(9)
P1 F6 1.551(9)
P1 F1 1.551(4)
P1 F6' 1.554(16)
P1 F4 1.574(5)
P1 F2 1.575(4)
P1 F3 1.588(4)
P1 F5' 1.644(19)
F5 F5' 0.85(3)
F6 F6' 0.89(2)
O3 H19 0.8500
O3 H20 0.8500
P2 F7 1.486(11)
P2 F12 1.534(4)
P2 F11 1.547(6)
P2 F9 1.567(4)
P2 F10 1.587(5)
P2 F8 1.611(11)
P2 F7' 1.672(19)
F7 F7' 1.00(3)
